data_2001301
loop_
_publ_author_name
'Navaza, A.'
'Iroulart, M. G.'
'Nierlich, M.'
'Lance, M.'
'Vigner, J.'

_publ_section_title
Bis(\m-benzoato-\k<i>O</i>:\k<i>O</i>')-bis[(benzoato-\k^2^<i>O</i>,<i>O</i>')(<i>N</i>,<i>N</i>-dimethylformamide-\k<i>O</i>)dioxouranium(VI)]
_journal_issue 10
_journal_name_full 'Acta Crystallographica Section C'
_journal_page_first 1767
_journal_page_last 1770
_journal_paper_doi 10.1107/S0108270193003518
_journal_volume 49
_journal_year 1993
_chemical_formula_moiety 'U1 (C7 H5 O2 )2 , O2 , C3 H7 N1 O1'
_chemical_formula_sum 'C34 H34 N2 O14 U2'
_chemical_formula_weight 1170.70
_space_group_IT_number 2
_symmetry_cell_setting monoclinic
_symmetry_space_group_name_Hall '-P 1'
_symmetry_space_group_name_H-M 'P -1'
_atom_type_scat_source 'IntTabIV Tables 2.2B and 2.3.1'
_cell_angle_alpha 90
_cell_angle_beta 92.63(4)
_cell_angle_gamma 90
_cell_formula_units_Z 2
_cell_length_a 9.387(5)
_cell_length_b 9.507(5)
_cell_length_c 21.279(8)
_cell_measurement_reflns_used 25
_cell_measurement_temperature 295
_cell_measurement_theta_max 12
_cell_measurement_theta_min 8
_cell_volume 1897.0(16)
_diffrn_measurement_device 'Enraf-Nonius CAD-4'
_diffrn_measurement_method \w/2\q
_diffrn_radiation_type MoK\a
_diffrn_radiation_wavelength 0.71073
_diffrn_reflns_av_R_equivalents 0.016
_diffrn_reflns_limit_h_max 11
_diffrn_reflns_limit_h_min 0
_diffrn_reflns_limit_k_max 11
_diffrn_reflns_limit_k_min 0
_diffrn_reflns_limit_l_max 25
_diffrn_reflns_limit_l_min -25
_diffrn_reflns_number 3778
_diffrn_reflns_theta_max 25
_diffrn_standards_decay_% 0.8
_diffrn_standards_interval_time 60
_diffrn_standards_number 3
_exptl_absorpt_coefficient_mu 8.15
_exptl_absorpt_correction_T_max 1.215
_exptl_absorpt_correction_T_min 0.824
_exptl_absorpt_correction_type analytical
_exptl_crystal_colour yellow
_exptl_crystal_density_diffrn 2.05
_exptl_crystal_description prismatic
_exptl_crystal_size_max 0.40
_exptl_crystal_size_mid 0.30
_exptl_crystal_size_min 0.20
_refine_diff_density_max 0.9
_refine_diff_density_min -1.1
_refine_ls_goodness_of_fit_obs 2.4
_refine_ls_hydrogen_treatment noref
_refine_ls_number_parameters 235
_refine_ls_number_reflns 2191
_refine_ls_R_factor_obs 0.025
_refine_ls_shift/esd_max 0.01
_refine_ls_structure_factor_coef F
_refine_ls_weighting_scheme unit
_refine_ls_wR_factor_obs 0.028
_reflns_number_observed 2191
_reflns_number_total 3318
_reflns_observed_criterion I~net~>3\s(I~net~)
_cod_data_source_file pa1039.cif
_cod_data_source_block pa1039_structure_1_of_1
_cod_original_cell_volume 1897(3)
_cod_original_sg_symbol_Hall '-P 2ybc'
_cod_original_sg_symbol_H-M 'P 1 21/c 1'
_cod_database_code 2001301

loop_
_symmetry_equiv_pos_as_xyz
x,y,z
-x,-y,-z

loop_
_atom_site_label
_atom_site_fract_x
_atom_site_fract_y
_atom_site_fract_z
U .15816(3) .21775(3) .059940(10)
O(1) .2040(6) .1920(6) .1721(2)
O(2) .3095(6) .3705(6) .1289(3)
O(3) -.0560(7) -.1724(7) .0381(3)
O(4) .0401(7) .0122(7) .0846(3)
O(5) .2469(7) .4094(6) -.0010(3)
O(6) .3113(6) .1191(7) .0422(3)
O(7) .0061(6) .3184(6) .0773(3)
N .3127(7) .6306(7) -.0227(3)
C(1) .2823(8) .3005(8) .1778(4)
C(2) .3421(8) .3424(9) .2407(4)
C(3) .3010(9) .2700(10) .2925(4)
C(4) .3500(10) .3120(10) .3527(4)
C(5) .4430(10) .4240(10) .3588(5)
C(6) .4870(10) .4950(10) .3067(5)
C(7) .4330(10) .4540(10) .2468(5)
C(10) .0095(8) -.1147(9) .0844(4)
C(11) .0488(8) -.2026(9) .1393(3)
C(12) .0142(9) -.3435(9) .1392(4)
C(13) .0470(10) -.4270(10) .1909(4)
C(14) .1120(10) -.3700(10) .2434(5)
C(15) .1540(10) -.2300(10) .2427(5)
C(16) .1210(10) -.1460(10) .1912(4)
C(20) .2646(9) .5340(10) .0142(4)
C(21) .3450(10) .5990(10) -.0862(5)
C(22) .3250(10) .7780(10) -.0029(5)
H(3) .240 .191 .287
H(4) .320 .265 .389
H(5) .476 .453 .400
H(6) .553 .570 .311
H(7) .460 .502 .210
H(12) -.02 -.39 .110
H(13) .023 -.524 .190
H(14) .129 -.426 .280
H(15) .207 -.192 .278
H(16) .146 -.050 .192
H(20) .196 .579 .039
H(211) .427 .540 -.086
H(212) .267 .552 -.107
H(213) .364 .683 -.108
H(221) .363 .833 -.035
H(222) .233 .813 .006
H(223) .387 .784 .034

loop_
_geom_angle_atom_site_label_1
_geom_angle_atom_site_label_2
_geom_angle_atom_site_label_3
_geom_angle_site_symmetry_1
_geom_angle_site_symmetry_3
_geom_angle
_geom_angle_publ_flag
O(6) U O(1) . . 92.7(2) yes
O(6) U O(2) . . 89.3(2) yes
O(6) U O(3) . 2 90.9(2) yes
O(6) U O(4) . . 90.2(2) yes
O(6) U O(5) . . 89.0(2) yes
O(6) U O(7) . . 179.3(2) yes
O(2) U O(5) . . 70.80(10) yes
O(3) U O(4) . 2 82.10(10) yes
O(5) C(20) N . . 124.5(6) yes
C(20) N C(22) . . 121.9(6) yes
O(1) C(1) O(2) . . 119.0(5) yes
O(2) C(1) C(2) . . 121.1(5) yes
C(1) C(2) C(7) . . 120.3(5) yes
C(2) C(3) C(4) . . 119.9(6) yes
C(4) C(5) C(6) . . 120.7(6) yes
C(2) C(7) C(6) . . 119.9(6) yes
O(3) C(10) C(11) . . 117.9(5) yes
C(10) C(11) C(12) . . 120.1(5) yes
C(12) C(11) C(16) . . 119.0(6) yes
C(12) C(13) C(14) . . 119.9(7) yes
C(14) C(15) C(16) . . 120.5(7) yes
O(7) U O(1) . . 87.5(2) yes
O(7) U O(2) . . 90.3(2) yes
O(7) U O(3) . 2 89.1(2) yes
O(7) U O(4) . . 90.6(2) yes
O(7) U O(5) . . 90.3(2) yes
O(1) U O(2) . . 53.20(10) yes
O(5) U O(3) . 2 78.10(10) yes
O(4) U O(1) . . 75.90(10) yes
C(20) N C(21) . . 120.9(6) yes
C(21) N C(22) . . 117.1(6) yes
O(1) C(1) C(2) . . 119.8(5) yes
C(1) C(2) C(3) . . 118.9(5) yes
C(3) C(2) C(7) . . 120.7(5) yes
C(3) C(4) C(5) . . 119.3(6) yes
C(5) C(6) C(7) . . 119.5(6) yes
O(3) C(10) O(4) . . 122.0(5) yes
O(4) C(10) C(11) . . 120.1(5) yes
C(10) C(11) C(16) . . 120.9(6) yes
C(11) C(12) C(13) . . 121.0(6) yes
C(13) C(14) C(15) . . 119.4(7) yes
C(11) C(16) C(15) . . 120.1(7) yes

loop_
_geom_bond_atom_site_label_1
_geom_bond_atom_site_label_2
_geom_bond_site_symmetry_2
_geom_bond_distance
_geom_bond_publ_flag
U O(1) . 2.418(3) yes
U O(2) . 2.467(4) yes
U O(3) 2 2.296(4) yes
U O(4) . 2.319(4) yes
U O(5) . 2.407(4) yes
U O(6) . 1.771(4) yes
U O(7) . 1.772(4) yes
O(1) C(1) . 1.269(6) yes
O(2) C(1) . 1.270(6) yes
O(3) C(10) . 1.263(6) yes
O(4) C(10) . 1.239(6) yes
O(5) C(20) . 1.234(7) yes
C(1) C(2) . 1.482(6) yes
C(2) C(3) . 1.371(7) yes
C(2) C(7) . 1.365(8) yes
C(3) C(4) . 1.400(8) yes
C(4) C(5) . 1.376(9) yes
C(5) C(6) . 1.380(10) yes
C(6) C(7) . 1.400(8) yes
C(10) C(11) . 1.469(8) yes
C(11) C(12) . 1.379(8) yes
C(11) C(16) . 1.377(8) yes
C(12) C(13) . 1.378(9) yes
C(13) C(14) . 1.365(9) yes
C(14) C(15) . 1.390(10) yes
C(15) C(16) . 1.376(9) yes
N C(20) . 1.303(7) yes
N C(21) . 1.432(7) yes
N C(22) . 1.469(8) yes
